data_7021548
loop_
_publ_author_name
'Bae, Hye Jin'
'Kim, Hyungjun'
'Lee, Kang Mun'
'Kim, Taewon'
'Eo, Maengsun'
'Lee, Yoon Sup'
'Do, Youngkyu'
'Lee, Min Hyung'

_publ_section_title
;
 Heteroleptic tris-cyclometalated iridium(iii) complexes supported by an
 o-carboranyl-pyridine ligand.
;
_journal_issue 24
_journal_name_full 'Dalton transactions (Cambridge, England : 2003)'
_journal_page_first 8549
_journal_page_last 8552
_journal_paper_doi 10.1039/c3dt51019k
_journal_volume 42
_journal_year 2013
_chemical_formula_moiety C29H30B10Ir1N3
_chemical_formula_sum 'C29 H30 B10 Ir N3'
_chemical_formula_weight 720.86
_chemical_name_systematic
;
?
;
_space_group_IT_number 33
_symmetry_cell_setting orthorhombic
_symmetry_space_group_name_Hall 'P 2c -2n'
_symmetry_space_group_name_H-M 'P n a 21'
_atom_sites_solution_hydrogens geom
_atom_sites_solution_primary direct
_atom_sites_solution_secondary difmap
_audit_creation_method SHELXL-97
_cell_angle_alpha 90.00
_cell_angle_beta 90.00
_cell_angle_gamma 90.00
_cell_formula_units_Z 4
_cell_length_a 31.951(3)
_cell_length_b 10.1535(8)
_cell_length_c 10.6068(8)
_cell_measurement_reflns_used 6438
_cell_measurement_temperature 296(2)
_cell_measurement_theta_max 25.60
_cell_measurement_theta_min 1.27
_cell_volume 3441.0(5)
_computing_cell_refinement 'Bruker APEX II'
_computing_data_collection 'Bruker APEX II'
_computing_data_reduction 'Bruker APEX II'
_computing_molecular_graphics ORTEP3
_computing_publication_material 'Bruker SHELXTL'
_computing_structure_refinement 'SHELXL-97 (Sheldrick, 1997)'
_computing_structure_solution 'SHELXS-97 (Sheldrick, 1990)'
_diffrn_ambient_temperature 296(2)
_diffrn_measured_fraction_theta_full 0.998
_diffrn_measured_fraction_theta_max 0.998
_diffrn_measurement_device_type 'CCD area detector'
_diffrn_measurement_method 'phi and omega scans'
_diffrn_radiation_monochromator graphite
_diffrn_radiation_source 'fine-focus sealed tube'
_diffrn_radiation_type MoK\a
_diffrn_radiation_wavelength 0.71073
_diffrn_reflns_av_R_equivalents 0.0810
_diffrn_reflns_av_unetI/netI 0.0619
_diffrn_reflns_limit_h_max 38
_diffrn_reflns_limit_h_min -38
_diffrn_reflns_limit_k_max 11
_diffrn_reflns_limit_k_min -12
_diffrn_reflns_limit_l_max 12
_diffrn_reflns_limit_l_min -12
_diffrn_reflns_number 39805
_diffrn_reflns_theta_full 25.60
_diffrn_reflns_theta_max 25.60
_diffrn_reflns_theta_min 1.27
_exptl_absorpt_coefficient_mu 3.903
_exptl_absorpt_correction_T_max 0.941
_exptl_absorpt_correction_T_min 0.930
_exptl_absorpt_correction_type multi-scan
_exptl_absorpt_process_details SADABS
_exptl_crystal_colour yellow
_exptl_crystal_density_diffrn 1.391
_exptl_crystal_density_method 'not measured'
_exptl_crystal_description Cubic
_exptl_crystal_F_000 1408
_exptl_crystal_size_max 0.3
_exptl_crystal_size_mid 0.15
_exptl_crystal_size_min 0.1
_refine_diff_density_max 2.242
_refine_diff_density_min -1.007
_refine_diff_density_rms 0.141
_refine_ls_abs_structure_details 'Flack H D (1983), Acta Cryst. A39, 876-881'
_refine_ls_abs_structure_Flack 0.053(17)
_refine_ls_extinction_method none
_refine_ls_goodness_of_fit_ref 1.028
_refine_ls_hydrogen_treatment constr
_refine_ls_matrix_type full
_refine_ls_number_parameters 388
_refine_ls_number_reflns 6438
_refine_ls_number_restraints 96
_refine_ls_restrained_S_all 1.030
_refine_ls_R_factor_all 0.0711
_refine_ls_R_factor_gt 0.0521
_refine_ls_shift/su_max 0.022
_refine_ls_shift/su_mean 0.001
_refine_ls_structure_factor_coef Fsqd
_refine_ls_weighting_details 'calc w=1/[\s^2^(Fo^2^)+(0.0709P)^2^+8.4662P] where P=(Fo^2^+2Fc^2^)/3'
_refine_ls_weighting_scheme calc
_refine_ls_wR_factor_gt 0.1279
_refine_ls_wR_factor_ref 0.1357
_reflns_number_gt 4994
_reflns_number_total 6438
_reflns_threshold_expression >2sigma(I)
_cod_data_source_file c3dt51019k.txt
_cod_data_source_block 1
_cod_depositor_comments
;
The following automatic conversions were performed:

'_symmetry_cell_setting' value 'Orthorhombic' changed to
'orthorhombic' according to
/home/saulius/struct/CIF-dictionaries/cif_core.dic dictionary named
'cif_core.dic' version 2.4.2 from 2011-04-26.

Automatic conversion script
Id: cif_fix_values 1891 2012-01-12 08:04:46Z andrius 
;
_cod_original_sg_symbol_H-M Pna2(1)
_cod_database_code 7021548

loop_
_symmetry_equiv_pos_as_xyz
'x, y, z'
'-x, -y, z+1/2'
'x+1/2, -y+1/2, z'
'-x+1/2, y+1/2, z+1/2'

loop_
_atom_site_label
_atom_site_type_symbol
_atom_site_fract_x
_atom_site_fract_y
_atom_site_fract_z
_atom_site_U_iso_or_equiv
_atom_site_adp_type
_atom_site_occupancy
_atom_site_symmetry_multiplicity
_atom_site_calc_flag
_atom_site_refinement_flags
Ir Ir 0.883377(9) 0.02839(3) 0.85166(9) 0.04097(13) Uani 1 1 d .
N1 N 0.8484(2) 0.2162(8) 0.8259(10) 0.043(3) Uani 1 1 d .
N2 N 0.9182(3) 0.0526(10) 0.6856(11) 0.054(3) Uani 1 1 d .
N3 N 0.8634(3) -0.0025(8) 1.0317(9) 0.039(2) Uani 1 1 d .
C1 C 0.8251(3) -0.0421(10) 0.7698(10) 0.040(2) Uani 1 1 d .
C2 C 0.7905(3) 0.0836(11) 0.7496(10) 0.037(2) Uani 1 1 d .
C3 C 0.8105(4) 0.2143(10) 0.7820(10) 0.044(3) Uani 1 1 d .
C4 C 0.7873(3) 0.3274(12) 0.7639(13) 0.055(3) Uani 1 1 d .
H4 H 0.7598 0.3199 0.7361 0.066 Uiso 1 1 calc R
C5 C 0.8033(4) 0.4491(11) 0.7853(15) 0.069(4) Uani 1 1 d D
H5 H 0.7890 0.5275 0.7708 0.083 Uiso 1 1 calc R
C6 C 0.8426(4) 0.4417(13) 0.8301(18) 0.075(4) Uani 1 1 d DU
H6 H 0.8545 0.5215 0.8543 0.089 Uiso 1 1 calc R
C7 C 0.8677(3) 0.3336(11) 0.845(2) 0.064(3) Uani 1 1 d .
H7 H 0.8958 0.3400 0.8670 0.076 Uiso 1 1 calc R
C8 C 0.9347(4) 0.1244(12) 0.9236(14) 0.058(3) Uani 1 1 d .
C9 C 0.9429(4) 0.1550(13) 1.0509(13) 0.060(3) Uani 1 1 d U
H9 H 0.9259 0.1233 1.1154 0.072 Uiso 1 1 calc R
C10 C 0.9785(5) 0.2375(18) 1.0768(17) 0.087(5) Uani 1 1 d U
H10 H 0.9842 0.2603 1.1599 0.104 Uiso 1 1 calc R
C11 C 1.0032(5) 0.2817(15) 0.9869(15) 0.079(4) Uani 1 1 d U
H11 H 1.0260 0.3335 1.0094 0.095 Uiso 1 1 calc R
C12 C 0.9974(4) 0.2574(12) 0.8728(15) 0.071(4) Uani 1 1 d U
H12 H 1.0157 0.2942 0.8145 0.085 Uiso 1 1 calc R
C13 C 0.9628(3) 0.1728(11) 0.8252(11) 0.052(3) Uani 1 1 d U
C14 C 0.9553(4) 0.1294(12) 0.7016(12) 0.047(3) Uani 1 1 d U
C15 C 0.9807(5) 0.1450(17) 0.5974(14) 0.080(4) Uani 1 1 d U
H15 H 1.0042 0.1987 0.6029 0.096 Uiso 1 1 calc R
C16 C 0.9721(6) 0.0848(18) 0.4900(17) 0.092(5) Uani 1 1 d U
H16 H 0.9903 0.0970 0.4227 0.110 Uiso 1 1 calc R
C17 C 0.9377(5) 0.0046(15) 0.4719(16) 0.077(4) Uani 1 1 d .
H17 H 0.9321 -0.0369 0.3955 0.093 Uiso 1 1 calc R
C18 C 0.9123(4) -0.0087(13) 0.5758(15) 0.064(4) Uani 1 1 d .
H18 H 0.8894 -0.0647 0.5691 0.077 Uiso 1 1 calc R
C19 C 0.9080(2) -0.1530(8) 0.8828(7) 0.028(2) Uani 1 1 d DU
C20 C 0.9328(3) -0.2295(10) 0.8044(10) 0.051(3) Uani 1 1 d DU
H20 H 0.9402 -0.1957 0.7260 0.061 Uiso 1 1 calc R
C21 C 0.9470(3) -0.3511(9) 0.8359(13) 0.052(3) Uani 1 1 d DU
H21 H 0.9622 -0.4018 0.7790 0.062 Uiso 1 1 calc R
C22 C 0.9381(4) -0.3970(13) 0.9560(11) 0.059(3) Uani 1 1 d DU
H22 H 0.9495 -0.4768 0.9818 0.071 Uiso 1 1 calc R
C23 C 0.9129(4) -0.3285(12) 1.0385(11) 0.054(3) Uani 1 1 d U
H23 H 0.9047 -0.3628 1.1159 0.065 Uiso 1 1 calc R
C24 C 0.9008(4) -0.2058(11) 0.9980(10) 0.045(3) Uani 1 1 d DU
C25 C 0.8739(3) -0.1206(15) 1.0810(12) 0.056(3) Uani 1 1 d .
C26 C 0.8628(5) -0.1542(18) 1.2066(13) 0.086(5) Uani 1 1 d .
H26 H 0.8695 -0.2364 1.2396 0.103 Uiso 1 1 calc R
C27 C 0.8424(6) -0.0641(18) 1.2770(13) 0.090(5) Uani 1 1 d .
H27 H 0.8344 -0.0860 1.3587 0.108 Uiso 1 1 calc R
C28 C 0.8329(4) 0.0614(17) 1.2308(12) 0.076(5) Uani 1 1 d .
H28 H 0.8207 0.1259 1.2809 0.091 Uiso 1 1 calc R
C29 C 0.8426(3) 0.0828(14) 1.1081(12) 0.055(3) Uani 1 1 d .
H29 H 0.8344 0.1628 1.0733 0.066 Uiso 1 1 calc R
B1 B 0.7960(5) -0.1783(14) 0.8148(12) 0.054(4) Uani 1 1 d .
H1 H 0.8087 -0.2551 0.8771 0.065 Uiso 1 1 calc R
B2 B 0.8133(5) -0.1610(14) 0.6605(13) 0.056(4) Uani 1 1 d .
H2 H 0.8371 -0.2279 0.6219 0.067 Uiso 1 1 calc R
B3 B 0.7623(4) -0.2159(15) 0.6877(16) 0.059(4) Uani 1 1 d .
H3 H 0.7529 -0.3179 0.6669 0.071 Uiso 1 1 calc R
B4 B 0.7415(4) -0.1252(14) 0.8213(16) 0.063(5) Uani 1 1 d .
H4A H 0.7189 -0.1685 0.8875 0.075 Uiso 1 1 calc R
B5 B 0.7811(4) -0.0199(12) 0.8740(15) 0.045(4) Uani 1 1 d .
H5A H 0.7844 0.0069 0.9740 0.054 Uiso 1 1 calc R
B6 B 0.8107(5) 0.0101(13) 0.6176(12) 0.050(3) Uani 1 1 d .
H6A H 0.8331 0.0567 0.5525 0.061 Uiso 1 1 calc R
B7 B 0.7711(5) -0.0948(17) 0.5665(14) 0.063(4) Uani 1 1 d .
H7A H 0.7676 -0.1187 0.4659 0.076 Uiso 1 1 calc R
B8 B 0.7270(5) -0.0760(19) 0.6652(18) 0.075(5) Uani 1 1 d .
H8 H 0.6949 -0.0887 0.6301 0.090 Uiso 1 1 calc R
B9 B 0.7387(4) 0.0418(15) 0.7786(15) 0.055(3) Uani 1 1 d .
H9A H 0.7147 0.1085 0.8166 0.066 Uiso 1 1 calc R
B10 B 0.7577(4) 0.0588(15) 0.6215(14) 0.056(4) Uani 1 1 d .
H10A H 0.7459 0.1367 0.5587 0.067 Uiso 1 1 calc R

loop_
_atom_site_aniso_label
_atom_site_aniso_U_11
_atom_site_aniso_U_22
_atom_site_aniso_U_33
_atom_site_aniso_U_23
_atom_site_aniso_U_13
_atom_site_aniso_U_12
Ir 0.03589(18) 0.0397(2) 0.0474(2) -0.0038(5) 0.0001(4) 0.00210(15)
N1 0.019(3) 0.057(5) 0.054(9) -0.008(5) -0.005(4) 0.001(3)
N2 0.045(5) 0.049(6) 0.068(7) 0.017(5) 0.009(5) 0.014(5)
N3 0.047(5) 0.023(5) 0.048(5) -0.008(4) -0.005(4) 0.006(4)
C1 0.046(6) 0.037(6) 0.038(6) -0.013(5) 0.005(5) 0.005(5)
C2 0.028(5) 0.037(6) 0.047(6) 0.000(5) -0.002(4) -0.006(4)
C3 0.064(7) 0.029(6) 0.039(6) 0.007(5) 0.017(5) 0.000(5)
C4 0.030(5) 0.044(7) 0.091(9) 0.011(6) -0.003(6) 0.011(5)
C5 0.055(7) 0.023(6) 0.129(13) 0.003(6) 0.008(7) -0.002(5)
C6 0.078(5) 0.069(5) 0.077(5) -0.003(3) 0.001(3) -0.005(3)
C7 0.049(6) 0.061(7) 0.081(8) -0.013(12) -0.034(11) -0.003(5)
C8 0.050(7) 0.038(7) 0.085(9) -0.006(6) 0.006(7) 0.000(5)
C9 0.056(4) 0.061(4) 0.063(4) -0.001(3) -0.001(3) -0.001(3)
C10 0.084(5) 0.088(5) 0.089(5) -0.001(3) -0.005(3) 0.001(3)
C11 0.076(5) 0.078(5) 0.084(5) -0.001(3) -0.004(3) 0.001(3)
C12 0.066(4) 0.071(4) 0.074(5) 0.003(3) 0.002(3) 0.000(3)
C13 0.047(4) 0.052(4) 0.056(4) 0.005(3) -0.002(3) 0.002(3)
C14 0.042(4) 0.047(4) 0.052(4) 0.007(3) 0.003(3) 0.002(3)
C15 0.077(5) 0.081(5) 0.082(5) 0.003(3) 0.003(3) -0.001(3)
C16 0.090(5) 0.093(5) 0.093(5) 0.004(3) 0.004(3) 0.001(3)
C17 0.066(9) 0.083(10) 0.084(11) 0.023(8) 0.023(8) 0.014(7)
C18 0.045(7) 0.070(9) 0.077(10) 0.004(8) 0.010(7) 0.018(6)
C19 0.020(3) 0.031(3) 0.033(4) 0.002(2) -0.003(2) 0.002(2)
C20 0.052(4) 0.048(4) 0.052(4) 0.000(3) 0.005(3) 0.001(3)
C21 0.050(3) 0.050(3) 0.055(4) -0.001(3) 0.001(3) 0.002(3)
C22 0.058(4) 0.057(4) 0.061(4) 0.001(3) -0.003(3) 0.003(3)
C23 0.053(4) 0.054(4) 0.055(4) 0.003(3) -0.003(3) 0.001(3)
C24 0.044(3) 0.043(4) 0.048(4) 0.000(3) -0.004(3) 0.001(3)
C25 0.026(6) 0.087(10) 0.054(7) -0.002(7) -0.004(5) 0.002(5)
C26 0.105(13) 0.095(12) 0.057(9) 0.016(9) 0.002(8) 0.018(10)
C27 0.117(14) 0.110(13) 0.043(8) -0.008(8) 0.010(8) 0.050(11)
C28 0.069(9) 0.121(14) 0.038(7) -0.021(8) -0.012(6) 0.027(9)
C29 0.039(6) 0.063(8) 0.064(8) -0.017(7) -0.017(6) 0.005(6)
B1 0.062(8) 0.044(7) 0.056(11) 0.007(6) -0.003(6) 0.002(6)
B2 0.070(10) 0.042(8) 0.057(9) -0.019(7) -0.008(7) -0.004(7)
B3 0.030(7) 0.053(9) 0.095(11) -0.013(8) -0.015(7) -0.009(6)
B4 0.050(7) 0.058(8) 0.081(16) 0.005(8) 0.003(7) -0.014(6)
B5 0.038(5) 0.049(6) 0.047(13) 0.016(7) 0.007(6) -0.005(5)
B6 0.062(9) 0.053(9) 0.037(7) -0.001(6) 0.002(6) 0.012(7)
B7 0.069(10) 0.071(11) 0.049(8) 0.000(8) -0.014(7) -0.003(8)
B8 0.035(7) 0.091(12) 0.098(13) -0.008(11) -0.019(8) 0.007(8)
B9 0.043(7) 0.055(9) 0.067(9) 0.004(7) -0.004(7) -0.010(6)
B10 0.050(8) 0.061(10) 0.057(9) 0.005(7) -0.009(7) 0.007(7)

loop_
_atom_type_symbol
_atom_type_description
_atom_type_scat_dispersion_real
_atom_type_scat_dispersion_imag
_atom_type_scat_source
C C 0.0033 0.0016 'International Tables Vol C Tables 4.2.6.8 and 6.1.1.4'
H H 0.0000 0.0000 'International Tables Vol C Tables 4.2.6.8 and 6.1.1.4'
B B 0.0013 0.0007 'International Tables Vol C Tables 4.2.6.8 and 6.1.1.4'
N N 0.0061 0.0033 'International Tables Vol C Tables 4.2.6.8 and 6.1.1.4'
Ir Ir -1.4442 7.9887 'International Tables Vol C Tables 4.2.6.8 and 6.1.1.4'

loop_
_geom_angle_atom_site_label_1
_geom_angle_atom_site_label_2
_geom_angle_atom_site_label_3
_geom_angle
C19 Ir N3 80.2(3)
C19 Ir C8 93.5(4)
N3 Ir C8 88.6(5)
C19 Ir N2 92.1(3)
N3 Ir N2 166.2(4)
C8 Ir N2 80.4(5)
C19 Ir C1 95.7(4)
N3 Ir C1 93.2(4)
C8 Ir C1 170.9(4)
N2 Ir C1 99.0(4)
C19 Ir N1 172.5(3)
N3 Ir N1 95.1(4)
C8 Ir N1 92.3(4)
N2 Ir N1 93.6(4)
C1 Ir N1 78.6(3)
C3 N1 C7 119.4(9)
C3 N1 Ir 120.0(7)
C7 N1 Ir 120.3(7)
C18 N2 C14 118.4(11)
C18 N2 Ir 127.1(9)
C14 N2 Ir 113.8(9)
C25 N3 C29 117.2(11)
C25 N3 Ir 114.9(7)
C29 N3 Ir 127.9(8)
C2 C1 B2 107.4(9)
C2 C1 B1 106.5(8)
B2 C1 B1 60.4(8)
C2 C1 B6 59.2(7)
B2 C1 B6 62.3(7)
B1 C1 B6 110.6(9)
C2 C1 B5 58.5(6)
B2 C1 B5 109.3(9)
B1 C1 B5 60.8(7)
B6 C1 B5 108.7(9)
C2 C1 Ir 111.1(6)
B2 C1 Ir 133.6(8)
B1 C1 Ir 127.7(8)
B6 C1 Ir 119.4(8)
B5 C1 Ir 112.4(7)
C3 C2 C1 110.7(8)
C3 C2 B6 114.1(9)
C1 C2 B6 62.1(7)
C3 C2 B5 115.9(9)
C1 C2 B5 63.7(7)
B6 C2 B5 115.3(9)
C3 C2 B10 124.2(10)
C1 C2 B10 112.5(9)
B6 C2 B10 61.6(8)
B5 C2 B10 114.1(9)
C3 C2 B9 125.2(9)
C1 C2 B9 114.4(9)
B6 C2 B9 113.5(9)
B5 C2 B9 63.0(7)
B10 C2 B9 61.8(8)
N1 C3 C4 122.7(11)
N1 C3 C2 119.3(9)
C4 C3 C2 118.0(11)
C5 C4 C3 122.0(11)
C6 C5 C4 111.2(11)
C5 C6 C7 129.2(12)
N1 C7 C6 114.9(10)
C9 C8 C13 119.7(11)
C9 C8 Ir 127.4(10)
C13 C8 Ir 112.7(9)
C8 C9 C10 117.2(14)
C11 C10 C9 122.3(16)
C12 C11 C10 123.1(17)
C11 C12 C13 123.5(14)
C14 C13 C8 117.1(11)
C14 C13 C12 128.7(12)
C8 C13 C12 114.1(11)
C15 C14 C13 127.7(12)
C15 C14 N2 117.0(12)
C13 C14 N2 115.1(11)
C16 C15 C14 121.0(16)
C15 C16 C17 123.9(18)
C18 C17 C16 114.5(17)
N2 C18 C17 124.8(14)
C24 C19 C20 114.6(9)
C24 C19 Ir 116.1(7)
C20 C19 Ir 129.2(6)
C21 C20 C19 123.6(10)
C20 C21 C22 117.6(11)
C23 C22 C21 122.3(12)
C24 C23 C22 115.1(11)
C19 C24 C23 126.4(10)
C19 C24 C25 113.5(10)
C23 C24 C25 120.0(10)
N3 C25 C26 121.0(12)
N3 C25 C24 115.2(10)
C26 C25 C24 123.6(13)
C27 C26 C25 118.5(15)
C26 C27 C28 121.9(14)
C29 C28 C27 115.7(13)
C28 C29 N3 125.6(13)
C1 B1 B2 59.3(7)
C1 B1 B3 106.8(9)
B2 B1 B3 59.8(8)
C1 B1 B5 61.5(7)
B2 B1 B5 108.9(10)
B3 B1 B5 107.4(10)
C1 B1 B4 106.7(9)
B2 B1 B4 108.0(10)
B3 B1 B4 60.7(8)
B5 B1 B4 57.8(7)
C1 B2 B1 60.3(7)
C1 B2 B3 108.6(10)
B1 B2 B3 61.0(9)
C1 B2 B6 60.1(7)
B1 B2 B6 108.8(9)
B3 B2 B6 107.9(11)
C1 B2 B7 106.0(10)
B1 B2 B7 108.8(11)
B3 B2 B7 60.9(9)
B6 B2 B7 57.8(9)
B2 B3 B1 59.2(8)
B2 B3 B7 61.1(9)
B1 B3 B7 107.5(9)
B2 B3 B4 107.9(10)
B1 B3 B4 61.2(8)
B7 B3 B4 105.6(11)
B2 B3 B8 107.8(11)
B1 B3 B8 107.9(10)
B7 B3 B8 58.2(9)
B4 B3 B8 58.9(9)
B5 B4 B9 62.0(8)
B5 B4 B8 108.2(11)
B9 B4 B8 58.6(9)
B5 B4 B3 107.2(10)
B9 B4 B3 107.9(11)
B8 B4 B3 60.9(9)
B5 B4 B1 60.1(8)
B9 B4 B1 109.0(10)
B8 B4 B1 107.1(10)
B3 B4 B1 58.1(7)
C2 B5 B4 104.8(10)
C2 B5 B1 103.5(10)
B4 B5 B1 62.1(8)
C2 B5 C1 57.9(7)
B4 B5 C1 107.0(10)
B1 B5 C1 57.7(7)
C2 B5 B9 59.1(7)
B4 B5 B9 59.3(8)
B1 B5 B9 108.4(10)
C1 B5 B9 106.6(10)
C2 B6 B7 104.3(10)
C2 B6 C1 58.7(6)
B7 B6 C1 107.0(10)
C2 B6 B10 59.8(7)
B7 B6 B10 58.8(9)
C1 B6 B10 108.3(10)
C2 B6 B2 103.4(9)
B7 B6 B2 61.3(8)
C1 B6 B2 57.7(7)
B10 B6 B2 108.0(11)
B10 B7 B6 61.4(8)
B10 B7 B8 60.0(10)
B6 B7 B8 109.2(11)
B10 B7 B3 109.7(11)
B6 B7 B3 108.0(10)
B8 B7 B3 61.6(9)
B10 B7 B2 109.7(10)
B6 B7 B2 60.9(8)
B8 B7 B2 107.9(11)
B3 B7 B2 57.9(8)
B9 B8 B10 61.6(9)
B9 B8 B7 108.3(11)
B10 B8 B7 58.7(9)
B9 B8 B4 59.7(9)
B10 B8 B4 108.6(11)
B7 B8 B4 108.2(10)
B9 B8 B3 108.2(11)
B10 B8 B3 107.4(10)
B7 B8 B3 60.1(9)
B4 B8 B3 60.2(9)
B8 B9 C2 104.5(11)
B8 B9 B4 61.6(10)
C2 B9 B4 103.4(10)
B8 B9 B10 59.4(10)
C2 B9 B10 59.1(7)
B4 B9 B10 108.5(11)
B8 B9 B5 108.1(11)
C2 B9 B5 57.9(7)
B4 B9 B5 58.8(8)
B10 B9 B5 107.6(10)
B7 B10 C2 104.2(10)
B7 B10 B8 61.3(10)
C2 B10 B8 104.2(10)
B7 B10 B6 59.9(8)
C2 B10 B6 58.6(7)
B8 B10 B6 109.0(11)
B7 B10 B9 108.3(11)
C2 B10 B9 59.2(7)
B8 B10 B9 59.0(9)
B6 B10 B9 108.7(10)

loop_
_geom_bond_atom_site_label_1
_geom_bond_atom_site_label_2
_geom_bond_distance
Ir C19 2.030(8)
Ir N3 2.039(10)
Ir C8 2.055(13)
Ir N2 2.098(10)
Ir C1 2.175(11)
Ir N1 2.227(8)
N1 C3 1.296(14)
N1 C7 1.358(14)
N2 C18 1.333(18)
N2 C14 1.429(15)
N3 C25 1.351(16)
N3 C29 1.359(15)
C1 C2 1.703(15)
C1 B2 1.716(16)
C1 B1 1.733(17)
C1 B6 1.761(17)
C1 B5 1.802(17)
C2 C3 1.512(15)
C2 B6 1.713(17)
C2 B5 1.714(17)
C2 B10 1.735(17)
C2 B9 1.737(16)
C3 C4 1.381(15)
C4 C5 1.358(17)
C5 C6 1.344(14)
C6 C7 1.369(16)
C8 C9 1.410(18)
C8 C13 1.462(16)
C9 C10 1.44(2)
C10 C11 1.32(2)
C11 C12 1.25(2)
C12 C13 1.488(16)
C13 C14 1.404(17)
C14 C15 1.380(19)
C15 C16 1.32(2)
C16 C17 1.38(2)
C17 C18 1.375(19)
C19 C24 1.354(11)
C19 C20 1.387(11)
C20 C21 1.357(12)
C21 C22 1.386(14)
C22 C23 1.377(16)
C23 C24 1.374(16)
C24 C25 1.504(17)
C25 C26 1.420(18)
C26 C27 1.35(2)
C27 C28 1.40(2)
C28 C29 1.355(18)
B1 B2 1.74(2)
B1 B3 1.768(19)
B1 B5 1.79(2)
B1 B4 1.82(2)
B2 B3 1.746(19)
B2 B6 1.798(19)
B2 B7 1.81(2)
B3 B7 1.80(2)
B3 B4 1.81(2)
B3 B8 1.83(2)
B4 B5 1.748(19)
B4 B9 1.76(2)
B4 B8 1.79(2)
B5 B9 1.80(2)
B6 B7 1.74(2)
B6 B10 1.77(2)
B7 B10 1.72(2)
B7 B8 1.77(2)
B8 B9 1.74(2)
B8 B10 1.74(2)
B9 B10 1.78(2)
